data_7227798
loop_
_publ_author_name
'Zhang, Li-Yang'
'Lu, Li-Ping'
'Zhu, Miao-Li'
'Feng, Si-Si'

_publ_section_title
;
 Self-assembly of lanthanide(iii) coordination polymers from a
 bifunctional 2-(pyridin-2-yl)-1H-imidazole-4,5-dicarboxylate ligand with
 the assistance of oxalate: syntheses, structures, luminescence, and
 magnetic properties
;
_journal_issue 14
_journal_name_full CrystEngComm
_journal_page_first 1953
_journal_paper_doi 10.1039/C7CE00149E
_journal_volume 19
_journal_year 2017
_chemical_formula_sum 'C14 H14.75 N3 O17 Sm2'
_chemical_formula_weight 797.74
_space_group_crystal_system monoclinic
_space_group_IT_number 14
_space_group_name_Hall '-P 2ybc'
_space_group_name_H-M_alt 'P 1 21/c 1'
_symmetry_space_group_name_Hall '-P 2ybc'
_symmetry_space_group_name_H-M 'P 1 21/c 1'
_atom_sites_solution_hydrogens mixed
_audit_creation_method SHELXL-2016/6
_audit_update_record
;
2017-02-28 deposited with the CCDC.
2017-03-06 downloaded from the CCDC.
;
_cell_angle_alpha 90
_cell_angle_beta 101.61(3)
_cell_angle_gamma 90
_cell_formula_units_Z 4
_cell_length_a 9.5900(19)
_cell_length_b 22.621(5)
_cell_length_c 10.129(2)
_cell_measurement_reflns_used 10581
_cell_measurement_temperature 100(2)
_cell_measurement_theta_max 29.55
_cell_measurement_theta_min 2.08
_cell_volume 2152.4(8)
_computing_structure_refinement 'SHELXL-2016/6 (Sheldrick, 2016)'
_diffrn_ambient_temperature 100(2)
_diffrn_measured_fraction_theta_full 0.997
_diffrn_measured_fraction_theta_max 0.997
_diffrn_measurement_device_type mar165
_diffrn_measurement_method 'oscillation mode'
_diffrn_radiation_type synchrotron
_diffrn_radiation_wavelength 0.720
_diffrn_reflns_av_R_equivalents 0.0486
_diffrn_reflns_av_unetI/netI 0.0462
_diffrn_reflns_Laue_measured_fraction_full 0.997
_diffrn_reflns_Laue_measured_fraction_max 0.997
_diffrn_reflns_limit_h_max 0
_diffrn_reflns_limit_h_min -11
_diffrn_reflns_limit_k_max 27
_diffrn_reflns_limit_k_min -26
_diffrn_reflns_limit_l_max 12
_diffrn_reflns_limit_l_min -11
_diffrn_reflns_number 7064
_diffrn_reflns_point_group_measured_fraction_full 0.997
_diffrn_reflns_point_group_measured_fraction_max 0.997
_diffrn_reflns_theta_full 25.497
_diffrn_reflns_theta_max 25.497
_diffrn_reflns_theta_min 2.196
_diffrn_source 'synchrotron, 3W1A at BSRF'
_exptl_absorpt_coefficient_mu 5.667
_exptl_absorpt_correction_T_max 0.5694
_exptl_absorpt_correction_T_min 0.3684
_exptl_absorpt_correction_type multi-scan
_exptl_absorpt_process_details '(HKL SCALEPACK; Otwinowski & Minor, 1997)'
_exptl_crystal_colour yellow
_exptl_crystal_density_diffrn 2.462
_exptl_crystal_description block
_exptl_crystal_F_000 1519
_exptl_crystal_size_max 0.25
_exptl_crystal_size_mid 0.25
_exptl_crystal_size_min 0.20
_refine_diff_density_max 1.728
_refine_diff_density_min -1.675
_refine_diff_density_rms 0.153
_refine_ls_extinction_method none
_refine_ls_goodness_of_fit_ref 1.042
_refine_ls_hydrogen_treatment constr
_refine_ls_matrix_type full
_refine_ls_number_parameters 327
_refine_ls_number_reflns 3843
_refine_ls_number_restraints 6
_refine_ls_restrained_S_all 1.045
_refine_ls_R_factor_all 0.0250
_refine_ls_R_factor_gt 0.0243
_refine_ls_shift/su_max 0.002
_refine_ls_shift/su_mean 0.000
_refine_ls_structure_factor_coef Fsqd
_refine_ls_weighting_details 'w=1/[\s^2^(Fo^2^)+(0.0256P)^2^+3.1145P] where P=(Fo^2^+2Fc^2^)/3'
_refine_ls_weighting_scheme calc
_refine_ls_wR_factor_gt 0.0563
_refine_ls_wR_factor_ref 0.0568
_reflns_Friedel_coverage 0.000
_reflns_number_gt 3697
_reflns_number_total 3843
_reflns_threshold_expression 'I > 2\s(I)'
_cod_data_source_file c7ce00149e2.cif
_cod_data_source_block Z5-Sm-zb40-14R1
_cod_depositor_comments 'Adding full bibliography for 7227795--7227805.cif.'
_cod_database_code 7227798
_shelx_shelxl_version_number 2016/6
_shelx_space_group_comment
;
The symmetry employed for this shelxl refinement is uniquely defined
by the following loop, which should always be used as a source of
symmetry information in preference to the above space-group names.
They are only intended as comments.
;

loop_
_space_group_symop_operation_xyz
'x, y, z'
'-x, y+1/2, -z+1/2'
'-x, -y, -z'
'x, -y-1/2, z-1/2'

loop_
_atom_site_label
_atom_site_type_symbol
_atom_site_fract_x
_atom_site_fract_y
_atom_site_fract_z
_atom_site_U_iso_or_equiv
_atom_site_adp_type
_atom_site_occupancy
_atom_site_site_symmetry_order
_atom_site_calc_flag
_atom_site_refinement_flags_posn
_atom_site_refinement_flags_adp
_atom_site_refinement_flags_occupancy
Sm1 Sm 1.24947(2) 0.27703(2) 1.04694(2) 0.01362(7) Uani 1 1 d . . .
Sm2 Sm 0.72018(2) 0.43443(2) 0.85643(2) 0.01027(7) Uani 1 1 d . . .
N1 N 0.5989(3) 0.41469(13) 0.6207(3) 0.0126(5) Uani 1 1 d . . .
N2 N 0.5339(3) 0.41381(13) 0.4008(3) 0.0164(6) Uani 1 1 d . . .
H2 H 0.523237 0.422615 0.316652 0.020 Uiso 1 1 d R U .
N3 N 0.7742(3) 0.50658(14) 0.6422(3) 0.0195(6) Uani 1 1 d . . .
O1 O 1.0650(3) 0.33834(13) 1.1094(2) 0.0259(6) Uani 1 1 d . . .
O2 O 1.0333(3) 0.28809(12) 0.8657(2) 0.0244(6) Uani 1 1 d . . .
O3 O 0.8335(3) 0.34115(12) 0.7955(2) 0.0232(6) Uani 1 1 d . . .
O4 O 0.8505(3) 0.38014(14) 1.0494(2) 0.0280(6) Uani 1 1 d . . .
O5 O 0.5236(2) 0.35958(11) 0.8170(2) 0.0191(5) Uani 1 1 d . . .
O6 O 0.3780(3) 0.29633(12) 0.6896(2) 0.0228(6) Uani 1 1 d . . .
O7 O 0.2789(3) 0.29513(11) 0.3888(2) 0.0215(5) Uani 1 1 d . . .
O8 O 0.3682(3) 0.33901(12) 0.2274(2) 0.0227(5) Uani 1 1 d . . .
O9 O 0.5986(3) 0.43630(11) 1.0496(2) 0.0192(5) Uani 1 1 d . . .
O10 O 0.4682(2) 0.49065(11) 1.1637(2) 0.0170(5) Uani 1 1 d . . .
O11 O 0.9786(2) 0.44933(12) 0.8682(2) 0.0207(5) Uani 1 1 d . . .
O12 O 1.1774(2) 0.48099(12) 1.0040(3) 0.0224(5) Uani 1 1 d . . .
O13 O 1.2775(3) 0.37089(12) 0.9320(3) 0.0267(6) Uani 1 1 d . . .
H13A H 1.229160 0.400282 0.938288 0.040 Uiso 1 1 d R U .
H13B H 1.353255 0.381916 0.914822 0.040 Uiso 1 1 d R U .
O14 O 1.5060(3) 0.28440(14) 1.0266(3) 0.0329(7) Uani 1 1 d . . .
H14A H 1.555468 0.303939 1.086396 0.049 Uiso 1 1 d R U .
H14B H 1.524270 0.295585 0.954938 0.049 Uiso 1 1 d R U .
O15 O 1.0766(3) 0.20926(14) 1.1072(3) 0.0314(6) Uani 1 1 d . . .
H15A H 0.993810 0.213526 1.067633 0.047 Uiso 1 1 d R U .
H15B H 1.076086 0.204322 1.187262 0.047 Uiso 1 1 d R U .
O16 O 0.7252(7) 0.1750(5) 0.7507(6) 0.120(4) Uani 0.870(18) 1 d . U P
O17 O 0.7817(5) 0.2131(3) 0.0261(6) 0.0956(18) Uani 1 1 d . . .
C1 C 0.4573(3) 0.36966(15) 0.4468(3) 0.0129(6) Uani 1 1 d . . .
C2 C 0.4996(3) 0.37089(14) 0.5862(3) 0.0123(6) Uani 1 1 d . . .
C3 C 0.6187(3) 0.43971(15) 0.5080(3) 0.0139(7) Uani 1 1 d . . .
C4 C 0.7213(3) 0.48841(16) 0.5143(3) 0.0167(7) Uani 1 1 d . . .
C5 C 0.7616(4) 0.51294(19) 0.4011(4) 0.0273(8) Uani 1 1 d . . .
H5 H 0.724385 0.498333 0.313179 0.033 Uiso 1 1 calc R U .
C6 C 0.8586(5) 0.5597(2) 0.4219(5) 0.0357(10) Uani 1 1 d . . .
H6 H 0.888897 0.577804 0.347784 0.043 Uiso 1 1 calc R U .
C7 C 0.9098(4) 0.57925(19) 0.5516(4) 0.0346(10) Uani 1 1 d . . .
H7 H 0.974287 0.611557 0.567596 0.041 Uiso 1 1 calc R U .
C8 C 0.8667(4) 0.55152(18) 0.6577(4) 0.0281(8) Uani 1 1 d . . .
H8 H 0.904639 0.565028 0.746445 0.034 Uiso 1 1 calc R U .
C9 C 0.3606(3) 0.33164(15) 0.3484(3) 0.0140(6) Uani 1 1 d . . .
C10 C 0.4625(3) 0.33891(15) 0.7031(3) 0.0133(6) Uani 1 1 d . . .
C11 C 0.5198(3) 0.47870(14) 1.0610(3) 0.0117(6) Uani 1 1 d . . .
C12 C 1.0446(3) 0.47983(14) 0.9623(3) 0.0149(7) Uani 1 1 d . . .
C13 C 0.9523(4) 0.34923(16) 1.0276(3) 0.0187(7) Uani 1 1 d . . .
C14 C 0.9376(4) 0.32376(16) 0.8826(3) 0.0182(7) Uani 1 1 d . . .

loop_
_atom_site_aniso_label
_atom_site_aniso_U_11
_atom_site_aniso_U_22
_atom_site_aniso_U_33
_atom_site_aniso_U_23
_atom_site_aniso_U_13
_atom_site_aniso_U_12
Sm1 0.01405(10) 0.01048(10) 0.01437(10) -0.00083(6) -0.00184(7) 0.00357(6)
Sm2 0.00787(10) 0.01075(10) 0.01080(10) -0.00286(6) -0.00141(6) 0.00006(5)
N1 0.0129(12) 0.0135(13) 0.0102(12) -0.0003(11) -0.0007(9) -0.0045(11)
N2 0.0193(14) 0.0191(15) 0.0089(12) 0.0018(11) -0.0013(10) -0.0059(12)
N3 0.0160(14) 0.0176(15) 0.0231(15) -0.0028(12) -0.0001(11) -0.0037(11)
O1 0.0233(13) 0.0288(15) 0.0224(12) -0.0063(11) -0.0030(10) 0.0122(11)
O2 0.0223(13) 0.0275(14) 0.0206(12) -0.0047(11) -0.0028(10) 0.0115(11)
O3 0.0201(12) 0.0217(13) 0.0230(12) -0.0087(11) -0.0068(10) 0.0073(10)
O4 0.0265(13) 0.0385(16) 0.0195(12) 0.0042(12) 0.0059(10) 0.0192(12)
O5 0.0226(12) 0.0234(13) 0.0100(10) -0.0028(10) 0.0001(9) -0.0120(10)
O6 0.0288(13) 0.0211(13) 0.0174(11) -0.0026(10) 0.0017(10) -0.0149(11)
O7 0.0222(12) 0.0184(12) 0.0214(12) 0.0016(10) -0.0013(10) -0.0094(11)
O8 0.0293(13) 0.0258(14) 0.0117(11) -0.0018(10) 0.0009(9) -0.0089(11)
O9 0.0232(12) 0.0170(13) 0.0187(12) 0.0026(9) 0.0072(10) 0.0079(10)
O10 0.0177(11) 0.0222(13) 0.0110(10) 0.0006(10) 0.0027(8) 0.0056(10)
O11 0.0148(11) 0.0221(13) 0.0244(12) -0.0089(11) 0.0016(9) -0.0003(10)
O12 0.0101(11) 0.0192(13) 0.0354(14) -0.0130(11) -0.0011(10) 0.0006(10)
O13 0.0291(13) 0.0184(13) 0.0365(14) 0.0080(11) 0.0156(11) 0.0065(11)
O14 0.0295(14) 0.0391(17) 0.0308(15) 0.0122(13) 0.0074(12) 0.0006(13)
O15 0.0323(15) 0.0345(16) 0.0277(14) 0.0022(13) 0.0065(11) -0.0061(13)
O16 0.095(5) 0.192(9) 0.076(4) -0.035(5) 0.023(3) 0.031(5)
O17 0.070(3) 0.105(4) 0.100(4) 0.032(3) -0.011(3) -0.019(3)
C1 0.0128(14) 0.0118(15) 0.0130(14) 0.0000(13) 0.0003(11) -0.0030(13)
C2 0.0120(14) 0.0100(15) 0.0136(14) -0.0009(12) -0.0002(11) -0.0037(12)
C3 0.0142(15) 0.0140(16) 0.0118(15) 0.0008(12) -0.0015(12) -0.0016(13)
C4 0.0143(15) 0.0170(17) 0.0175(15) 0.0028(14) -0.0001(12) -0.0031(13)
C5 0.0295(19) 0.031(2) 0.0197(17) 0.0071(16) 0.0018(14) -0.0101(17)
C6 0.034(2) 0.033(2) 0.038(2) 0.0158(19) 0.0043(18) -0.0117(19)
C7 0.028(2) 0.024(2) 0.047(3) 0.0046(19) -0.0017(18) -0.0133(18)
C8 0.0276(19) 0.0195(18) 0.033(2) -0.0058(17) -0.0032(16) -0.0077(16)
C9 0.0145(15) 0.0104(15) 0.0152(15) 0.0006(13) -0.0014(12) 0.0014(13)
C10 0.0130(14) 0.0128(16) 0.0138(15) -0.0021(13) 0.0019(11) 0.0001(13)
C11 0.0085(13) 0.0130(15) 0.0129(14) -0.0015(13) 0.0005(11) -0.0013(12)
C12 0.0137(15) 0.0095(15) 0.0203(16) -0.0001(14) 0.0003(13) -0.0012(13)
C13 0.0200(17) 0.0155(17) 0.0200(16) 0.0001(14) 0.0023(13) 0.0062(14)
C14 0.0185(16) 0.0136(17) 0.0215(17) -0.0020(14) 0.0014(13) 0.0023(14)

loop_
_atom_type_symbol
_atom_type_description
_atom_type_scat_dispersion_real
_atom_type_scat_dispersion_imag
_atom_type_scat_source
C C 0.0030 0.0020 'International Tables Vol C Tables 4.2.6.8 and 6.1.1.4'
H H 0.0000 0.0000 'International Tables Vol C Tables 4.2.6.8 and 6.1.1.4'
N N 0.0060 0.0030 'International Tables Vol C Tables 4.2.6.8 and 6.1.1.4'
O O 0.0110 0.0060 'International Tables Vol C Tables 4.2.6.8 and 6.1.1.4'
Sm Sm -0.1030 3.5380 'International Tables Vol C Tables 4.2.6.8 and 6.1.1.4'

loop_
_geom_angle_atom_site_label_1
_geom_angle_atom_site_label_2
_geom_angle_atom_site_label_3
_geom_angle
_geom_angle_site_symmetry_1
_geom_angle_site_symmetry_3
O7 Sm1 O6 79.06(9) 4_666 4_666
O7 Sm1 O8 145.40(9) 4_666 1_656
O6 Sm1 O8 80.59(9) 4_666 1_656
O7 Sm1 O15 85.08(10) 4_666 .
O6 Sm1 O15 72.69(10) 4_666 .
O8 Sm1 O15 114.90(9) 1_656 .
O7 Sm1 O1 140.34(8) 4_666 .
O6 Sm1 O1 123.78(9) 4_666 .
O8 Sm1 O1 74.15(9) 1_656 .
O15 Sm1 O1 74.03(11) . .
O7 Sm1 O13 103.76(9) 4_666 .
O6 Sm1 O13 142.89(9) 4_666 .
O8 Sm1 O13 77.07(9) 1_656 .
O15 Sm1 O13 144.04(9) . .
O1 Sm1 O13 77.59(9) . .
O7 Sm1 O2 76.30(8) 4_666 .
O6 Sm1 O2 140.51(9) 4_666 .
O8 Sm1 O2 134.38(9) 1_656 .
O15 Sm1 O2 74.87(10) . .
O1 Sm1 O2 65.96(8) . .
O13 Sm1 O2 73.66(9) . .
O7 Sm1 O14 74.67(10) 4_666 .
O6 Sm1 O14 72.55(9) 4_666 .
O8 Sm1 O14 72.67(10) 1_656 .
O15 Sm1 O14 142.39(10) . .
O1 Sm1 O14 139.36(10) . .
O13 Sm1 O14 72.69(9) . .
O2 Sm1 O14 128.02(9) . .
O4 Sm2 O10 131.79(8) . 3_667
O4 Sm2 O12 81.37(10) . 3_767
O10 Sm2 O12 73.35(8) 3_667 3_767
O4 Sm2 O9 67.69(8) . .
O10 Sm2 O9 66.27(8) 3_667 .
O12 Sm2 O9 74.31(9) 3_767 .
O4 Sm2 N1 138.56(10) . .
O10 Sm2 N1 81.34(8) 3_667 .
O12 Sm2 N1 138.51(9) 3_767 .
O9 Sm2 N1 124.15(9) . .
O4 Sm2 O11 71.51(9) . .
O10 Sm2 O11 128.43(9) 3_667 .
O12 Sm2 O11 65.64(8) 3_767 .
O9 Sm2 O11 125.86(8) . .
N1 Sm2 O11 109.97(9) . .
O4 Sm2 O5 92.02(9) . .
O10 Sm2 O5 86.32(9) 3_667 .
O12 Sm2 O5 144.79(8) 3_767 .
O9 Sm2 O5 71.21(8) . .
N1 Sm2 O5 62.11(8) . .
O11 Sm2 O5 144.29(9) . .
O4 Sm2 O3 66.07(8) . .
O10 Sm2 O3 155.32(8) 3_667 .
O12 Sm2 O3 130.74(8) 3_767 .
O9 Sm2 O3 120.42(9) . .
N1 Sm2 O3 75.73(8) . .
O11 Sm2 O3 69.37(8) . .
O5 Sm2 O3 75.02(9) . .
O4 Sm2 N3 139.48(8) . .
O10 Sm2 N3 77.56(8) 3_667 .
O12 Sm2 N3 83.06(9) 3_767 .
O9 Sm2 N3 141.39(8) . .
N1 Sm2 N3 59.37(8) . .
O11 Sm2 N3 67.98(8) . .
O5 Sm2 N3 120.85(8) . .
O3 Sm2 N3 98.08(9) . .
C3 N1 C2 107.6(3) . .
C3 N1 Sm2 129.4(2) . .
C2 N1 Sm2 122.9(2) . .
C3 N2 C1 108.6(3) . .
C3 N2 H2 128.8 . .
C1 N2 H2 122.6 . .
C8 N3 C4 117.0(3) . .
C8 N3 Sm2 124.4(2) . .
C4 N3 Sm2 117.7(2) . .
C13 O1 Sm1 121.3(2) . .
C14 O2 Sm1 119.1(2) . .
C14 O3 Sm2 114.4(2) . .
C13 O4 Sm2 115.6(2) . .
C10 O5 Sm2 125.9(2) . .
C10 O6 Sm1 148.3(2) . 4_465
C9 O7 Sm1 147.8(2) . 4_465
C9 O8 Sm1 123.7(2) . 1_454
C11 O9 Sm2 118.7(2) . .
C11 O10 Sm2 118.8(2) . 3_667
C12 O11 Sm2 117.5(2) . .
C12 O12 Sm2 118.0(2) . 3_767
Sm1 O13 H13A 123.1 . .
Sm1 O13 H13B 123.3 . .
H13A O13 H13B 108.0 . .
Sm1 O14 H14A 113.9 . .
Sm1 O14 H14B 118.7 . .
H14A O14 H14B 107.0 . .
Sm1 O15 H15A 116.5 . .
Sm1 O15 H15B 118.4 . .
H15A O15 H15B 107.5 . .
N2 C1 C2 105.3(3) . .
N2 C1 C9 119.7(3) . .
C2 C1 C9 135.0(3) . .
N1 C2 C1 108.6(3) . .
N1 C2 C10 114.4(3) . .
C1 C2 C10 136.9(3) . .
N1 C3 N2 109.9(3) . .
N1 C3 C4 119.6(3) . .
N2 C3 C4 130.5(3) . .
N3 C4 C5 123.5(3) . .
N3 C4 C3 112.8(3) . .
C5 C4 C3 123.7(3) . .
C6 C5 C4 117.6(4) . .
C6 C5 H5 121.2 . .
C4 C5 H5 121.2 . .
C7 C6 C5 119.0(4) . .
C7 C6 H6 120.5 . .
C5 C6 H6 120.5 . .
C8 C7 C6 119.5(4) . .
C8 C7 H7 120.3 . .
C6 C7 H7 120.3 . .
N3 C8 C7 123.4(4) . .
N3 C8 H8 118.3 . .
C7 C8 H8 118.3 . .
O8 C9 O7 124.5(3) . .
O8 C9 C1 115.2(3) . .
O7 C9 C1 120.3(3) . .
O6 C10 O5 123.5(3) . .
O6 C10 C2 122.8(3) . .
O5 C10 C2 113.7(3) . .
O9 C11 O10 125.9(3) . .
O9 C11 C11 117.5(3) . 3_667
O10 C11 C11 116.6(3) . 3_667
O11 C12 O12 126.5(3) . .
O11 C12 C12 117.3(3) . 3_767
O12 C12 C12 116.2(3) . 3_767
O1 C13 O4 126.5(3) . .
O1 C13 C14 117.1(3) . .
O4 C13 C14 116.4(3) . .
O3 C14 O2 127.1(3) . .
O3 C14 C13 117.1(3) . .
O2 C14 C13 115.8(3) . .

loop_
_geom_bond_atom_site_label_1
_geom_bond_atom_site_label_2
_geom_bond_distance
_geom_bond_site_symmetry_2
Sm1 O7 2.344(3) 4_666
Sm1 O6 2.376(2) 4_666
Sm1 O8 2.401(2) 1_656
Sm1 O15 2.424(3) .
Sm1 O1 2.430(3) .
Sm1 O13 2.462(3) .
Sm1 O2 2.489(2) .
Sm1 O14 2.515(3) .
Sm2 O4 2.430(3) .
Sm2 O10 2.456(2) 3_667
Sm2 O12 2.463(2) 3_767
Sm2 O9 2.472(3) .
Sm2 N1 2.477(3) .
Sm2 O11 2.480(2) .
Sm2 O5 2.506(2) .
Sm2 O3 2.507(3) .
Sm2 N3 2.845(3) .
N1 C3 1.322(4) .
N1 C2 1.370(4) .
N2 C3 1.352(4) .
N2 C1 1.376(4) .
N2 H2 0.8609 .
N3 C8 1.338(5) .
N3 C4 1.356(4) .
O1 C13 1.247(4) .
O2 C14 1.259(4) .
O3 C14 1.255(4) .
O4 C13 1.255(4) .
O5 C10 1.273(4) .
O6 C10 1.248(4) .
O7 C9 1.262(4) .
O8 C9 1.253(4) .
O9 C11 1.241(4) .
O10 C11 1.268(4) .
O11 C12 1.242(4) .
O12 C12 1.259(4) .
O13 H13A 0.8200 .
O13 H13B 0.8198 .
O14 H14A 0.8198 .
O14 H14B 0.8200 .
O15 H15A 0.8200 .
O15 H15B 0.8201 .
C1 C2 1.389(4) .
C1 C9 1.491(4) .
C2 C10 1.490(5) .
C3 C4 1.470(5) .
C4 C5 1.397(5) .
C5 C6 1.397(6) .
C5 H5 0.9500 .
C6 C7 1.379(6) .
C6 H6 0.9500 .
C7 C8 1.378(6) .
C7 H7 0.9500 .
C8 H8 0.9500 .
C11 C11 1.553(6) 3_667
C12 C12 1.553(7) 3_767
C13 C14 1.558(5) .

loop_
_geom_hbond_atom_site_label_D
_geom_hbond_atom_site_label_H
_geom_hbond_atom_site_label_A
_geom_hbond_distance_DH
_geom_hbond_distance_HA
_geom_hbond_distance_DA
_geom_hbond_angle_DHA
_geom_hbond_site_symmetry_A
O15 H15B O2 0.82 1.94 2.734(4) 162.6 4_566
O15 H15A O17 0.82 1.99 2.783(6) 161.8 1_556
O14 H14B O5 0.82 2.01 2.752(4) 149.9 1_655
O14 H14A O16 0.82 2.14 2.916(8) 159.1 4_666
O13 H13B O5 0.82 2.13 2.847(4) 145.2 1_655
O13 H13A O12 0.82 2.04 2.817(4) 158.4 .
O13 H13A O11 0.82 2.61 3.322(4) 145.7 .
N2 H2 O10 0.86 2.17 2.928(4) 146.4 1_554

loop_
_geom_torsion_atom_site_label_1
_geom_torsion_atom_site_label_2
_geom_torsion_atom_site_label_3
_geom_torsion_atom_site_label_4
_geom_torsion
_geom_torsion_site_symmetry_1
_geom_torsion_site_symmetry_4
C3 N2 C1 C2 0.5(4) . .
C3 N2 C1 C9 -176.7(3) . .
C3 N1 C2 C1 -0.3(4) . .
Sm2 N1 C2 C1 -177.3(2) . .
C3 N1 C2 C10 -178.7(3) . .
Sm2 N1 C2 C10 4.3(4) . .
N2 C1 C2 N1 -0.2(4) . .
C9 C1 C2 N1 176.4(3) . .
N2 C1 C2 C10 177.8(4) . .
C9 C1 C2 C10 -5.6(7) . .
C2 N1 C3 N2 0.6(4) . .
Sm2 N1 C3 N2 177.4(2) . .
C2 N1 C3 C4 -179.7(3) . .
Sm2 N1 C3 C4 -2.9(5) . .
C1 N2 C3 N1 -0.7(4) . .
C1 N2 C3 C4 179.6(3) . .
C8 N3 C4 C5 1.9(5) . .
Sm2 N3 C4 C5 -167.4(3) . .
C8 N3 C4 C3 -178.9(3) . .
Sm2 N3 C4 C3 11.8(4) . .
N1 C3 C4 N3 -6.9(4) . .
N2 C3 C4 N3 172.7(3) . .
N1 C3 C4 C5 172.3(4) . .
N2 C3 C4 C5 -8.1(6) . .
N3 C4 C5 C6 -1.8(6) . .
C3 C4 C5 C6 179.0(4) . .
C4 C5 C6 C7 0.1(6) . .
C5 C6 C7 C8 1.4(7) . .
C4 N3 C8 C7 -0.3(6) . .
Sm2 N3 C8 C7 168.3(3) . .
C6 C7 C8 N3 -1.3(7) . .
Sm1 O8 C9 O7 -7.7(5) 1_454 .
Sm1 O8 C9 C1 172.1(2) 1_454 .
Sm1 O7 C9 O8 136.9(3) 4_465 .
Sm1 O7 C9 C1 -42.9(6) 4_465 .
N2 C1 C9 O8 7.5(5) . .
C2 C1 C9 O8 -168.7(4) . .
N2 C1 C9 O7 -172.7(3) . .
C2 C1 C9 O7 11.1(6) . .
Sm1 O6 C10 O5 -166.4(3) 4_465 .
Sm1 O6 C10 C2 14.5(6) 4_465 .
Sm2 O5 C10 O6 170.5(2) . .
Sm2 O5 C10 C2 -10.3(4) . .
N1 C2 C10 O6 -177.2(3) . .
C1 C2 C10 O6 4.9(6) . .
N1 C2 C10 O5 3.6(4) . .
C1 C2 C10 O5 -174.3(4) . .
Sm2 O9 C11 O10 -168.4(2) . .
Sm2 O9 C11 C11 11.6(4) . 3_667
Sm2 O10 C11 O9 -168.3(2) 3_667 .
Sm2 O10 C11 C11 11.7(4) 3_667 3_667
Sm2 O11 C12 O12 161.9(3) . .
Sm2 O11 C12 C12 -17.3(5) . 3_767
Sm2 O12 C12 O11 162.2(3) 3_767 .
Sm2 O12 C12 C12 -18.6(5) 3_767 3_767
Sm1 O1 C13 O4 179.9(3) . .
Sm1 O1 C13 C14 -2.2(4) . .
Sm2 O4 C13 O1 147.8(3) . .
Sm2 O4 C13 C14 -30.1(4) . .
Sm2 O3 C14 O2 -161.2(3) . .
Sm2 O3 C14 C13 18.1(4) . .
Sm1 O2 C14 O3 168.6(3) . .
Sm1 O2 C14 C13 -10.7(4) . .
O1 C13 C14 O3 -170.6(3) . .
O4 C13 C14 O3 7.5(5) . .
O1 C13 C14 O2 8.8(5) . .
O4 C13 C14 O2 -173.1(3) . .
